data_4104930
loop_
_publ_author_name
'Ramendra Pratap'
'Damon Parrish'
'Padmaja Gunda'
'D. Venkataraman'
'Mahesh K. Lakshman'

_publ_contact_author_address
;
Laboratory for the Structure of Matter
Naval Research Laboratory
Washington, DC 20375
;
_publ_contact_author_email damon.parrish@nrl.navy.mil
_publ_contact_author_fax 202-767-6874
_publ_contact_author_name 'Dr Damon A. Parrish'
_publ_contact_author_phone 202-404-2141
_publ_section_title
;
 Influence of Biaryl Phosphine Structure on C-N and C-C Bond Formation
;
_journal_name_full 'Journal of the American Chemical Society'
_journal_page_first 12240
_journal_page_last 12249
_journal_paper_doi 10.1021/ja902679b
_journal_volume 131
_journal_year 2009
_chemical_formula_moiety 'C28 H38 N O2 P Pd'
_chemical_formula_sum 'C28 H38 N O2 P Pd'
_chemical_formula_weight 557.96
_chemical_name_systematic
; 
 ? 
;
_space_group_IT_number 15
_symmetry_cell_setting monoclinic
_symmetry_space_group_name_Hall '-C 2yc'
_symmetry_space_group_name_H-M 'C 1 2/c 1'
_atom_sites_solution_hydrogens geom
_atom_sites_solution_primary direct
_atom_sites_solution_secondary difmap
_audit_creation_date 2009-06-09
_audit_creation_method 'from SHELXTL CIF, local template and enCIFer'
_cell_angle_alpha 90.00
_cell_angle_beta 106.7560(10)
_cell_angle_gamma 90.00
_cell_formula_units_Z 8
_cell_length_a 14.4432(4)
_cell_length_b 17.5999(5)
_cell_length_c 21.5142(6)
_cell_measurement_temperature 223(2)
_cell_volume 5236.7(3)
_computing_cell_refinement 'Bruker APEX2 v2008.4-0 (Bruker, 2007)'
_computing_data_collection 'Bruker APEX2 v2008.4-0 (Bruker, 2007)'
_computing_data_reduction
;
Bruker SAINT v7.53A (Bruker, 2007), Bruker XPREP v2008/2 (Bruker, 2007)
;
_computing_molecular_graphics 'Bruker SHELXTL v6.12 (Bruker, 2000b)'
_computing_publication_material 'Bruker SHELXTL v6.12 (Bruker, 2000b)'
_computing_structure_refinement 'Bruker SHELXTL v6.12 (Bruker, 2000b)'
_computing_structure_solution 'Bruker SHELXTL v6.12 (Bruker, 2000b)'
_diffrn_ambient_temperature 223(2)
_diffrn_measured_fraction_theta_full 0.956
_diffrn_measured_fraction_theta_max 0.956
_diffrn_measurement_device 'Bruker PLATINUM 135 CCD'
_diffrn_measurement_method '\w scans'
_diffrn_radiation_monochromator 'Helios optics'
_diffrn_radiation_source 'rotating anode'
_diffrn_radiation_type CuK\a
_diffrn_radiation_wavelength 1.54178
_diffrn_reflns_av_R_equivalents 0.0325
_diffrn_reflns_av_sigmaI/netI 0.0304
_diffrn_reflns_limit_h_max 17
_diffrn_reflns_limit_h_min -17
_diffrn_reflns_limit_k_max 19
_diffrn_reflns_limit_k_min -21
_diffrn_reflns_limit_l_max 25
_diffrn_reflns_limit_l_min -24
_diffrn_reflns_number 14490
_diffrn_reflns_theta_full 68.10
_diffrn_reflns_theta_max 68.10
_diffrn_reflns_theta_min 4.07
_exptl_absorpt_coefficient_mu 6.478
_exptl_absorpt_correction_T_max 0.753
_exptl_absorpt_correction_T_min 0.603
_exptl_absorpt_correction_type multi-scan
_exptl_absorpt_process_details 'SADABS v2008/1 (Bruker, 2008)'
_exptl_crystal_colour yellow
_exptl_crystal_density_diffrn 1.415
_exptl_crystal_description plate
_exptl_crystal_F_000 2320
_exptl_crystal_size_max 0.04
_exptl_crystal_size_mid 0.03
_exptl_crystal_size_min 0.01
_refine_diff_density_max 0.311
_refine_diff_density_min -0.530
_refine_diff_density_rms 0.069
_refine_ls_extinction_method none
_refine_ls_goodness_of_fit_ref 1.057
_refine_ls_hydrogen_treatment constr
_refine_ls_matrix_type full
_refine_ls_number_parameters 301
_refine_ls_number_reflns 4576
_refine_ls_number_restraints 0
_refine_ls_restrained_S_all 1.057
_refine_ls_R_factor_all 0.0248
_refine_ls_R_factor_gt 0.0238
_refine_ls_shift/su_max 0.002
_refine_ls_shift/su_mean 0.000
_refine_ls_structure_factor_coef Fsqd
_refine_ls_weighting_details 'calc w=1/[\s^2^(Fo^2^)+(0.0344P)^2^+4.1221P] where P=(Fo^2^+2Fc^2^)/3'
_refine_ls_weighting_scheme calc
_refine_ls_wR_factor_gt 0.0651
_refine_ls_wR_factor_ref 0.0659
_reflns_number_gt 4382
_reflns_number_total 4576
_reflns_threshold_expression I>2\s(I)
_cod_data_source_file ja902679b_si_006.cif
_cod_data_source_block lak006
_cod_database_code 4104930

loop_
_symmetry_equiv_pos_as_xyz
'x, y, z'
'-x, y, -z+1/2'
'x+1/2, y+1/2, z'
'-x+1/2, y+1/2, -z+1/2'
'-x, -y, -z'
'x, -y, z-1/2'
'-x+1/2, -y+1/2, -z'
'x+1/2, -y+1/2, z-1/2'

loop_
_atom_site_label
_atom_site_type_symbol
_atom_site_fract_x
_atom_site_fract_y
_atom_site_fract_z
_atom_site_U_iso_or_equiv
_atom_site_adp_type
_atom_site_occupancy
_atom_site_symmetry_multiplicity
_atom_site_calc_flag
_atom_site_refinement_flags
Pd1 Pd 0.939999(9) 0.218209(8) 0.665417(6) 0.02467(7) Uani 1 1 d .
P2 P 0.83866(3) 0.12302(3) 0.63012(2) 0.02585(11) Uani 1 1 d .
C3 C 0.90579(14) 0.03422(12) 0.63862(10) 0.0296(4) Uani 1 1 d .
C4 C 0.87426(17) -0.03183(13) 0.66184(11) 0.0380(5) Uani 1 1 d .
H4A H 0.8149 -0.0315 0.6716 0.046 Uiso 1 1 calc R
C5 C 0.92831(19) -0.09763(14) 0.67077(12) 0.0441(6) Uani 1 1 d .
H5A H 0.9057 -0.1417 0.6864 0.053 Uiso 1 1 calc R
C6 C 1.01571(19) -0.09853(13) 0.65670(12) 0.0440(6) Uani 1 1 d .
H6A H 1.0532 -0.1430 0.6632 0.053 Uiso 1 1 calc R
C7 C 1.04778(16) -0.03386(13) 0.63311(11) 0.0370(5) Uani 1 1 d .
H7A H 1.1076 -0.0350 0.6239 0.044 Uiso 1 1 calc R
C8 C 0.99404(14) 0.03330(12) 0.62252(10) 0.0288(4) Uani 1 1 d .
C9 C 1.02831(13) 0.09991(12) 0.59304(10) 0.0280(4) Uani 1 1 d .
C10 C 1.01183(13) 0.17618(12) 0.60629(9) 0.0267(4) Uani 1 1 d .
C11 C 1.04507(15) 0.23347(13) 0.57311(11) 0.0320(4) Uani 1 1 d .
H11A H 1.0347 0.2843 0.5827 0.038 Uiso 1 1 calc R
C12 C 1.09296(17) 0.21899(13) 0.52640(12) 0.0370(5) Uani 1 1 d .
C13 C 1.10653(16) 0.14282(14) 0.51257(11) 0.0379(5) Uani 1 1 d .
H13A H 1.1367 0.1305 0.4806 0.045 Uiso 1 1 calc R
C14 C 1.07575(15) 0.08605(13) 0.54566(11) 0.0341(5) Uani 1 1 d .
H14A H 1.0870 0.0354 0.5361 0.041 Uiso 1 1 calc R
N15 N 1.12773(18) 0.27766(12) 0.49591(12) 0.0495(6) Uani 1 1 d .
C16 C 1.1087(3) 0.35524(17) 0.5094(2) 0.0769(11) Uani 1 1 d .
H16A H 1.1278 0.3633 0.5559 0.115 Uiso 1 1 calc R
H16B H 1.0402 0.3657 0.4916 0.115 Uiso 1 1 calc R
H16C H 1.1453 0.3890 0.4897 0.115 Uiso 1 1 calc R
C17 C 1.1403(2) 0.26610(19) 0.43284(13) 0.0549(7) Uani 1 1 d .
H17A H 1.1806 0.2218 0.4338 0.082 Uiso 1 1 calc R
H17B H 1.1710 0.3104 0.4207 0.082 Uiso 1 1 calc R
H17C H 1.0777 0.2583 0.4014 0.082 Uiso 1 1 calc R
O18 O 0.85734(11) 0.27960(8) 0.71690(8) 0.0369(4) Uani 1 1 d .
C19 C 0.88636(15) 0.31891(12) 0.76693(10) 0.0330(5) Uani 1 1 d .
O20 O 0.96407(11) 0.31199(8) 0.81113(7) 0.0344(3) Uani 1 1 d .
C21 C 0.8197(2) 0.38112(18) 0.77602(15) 0.0638(8) Uani 1 1 d .
H21A H 0.8573 0.4260 0.7935 0.096 Uiso 1 1 calc R
H21B H 0.7850 0.3641 0.8059 0.096 Uiso 1 1 calc R
H21C H 0.7738 0.3933 0.7345 0.096 Uiso 1 1 calc R
C22 C 0.75104(14) 0.11049(13) 0.67726(10) 0.0316(4) Uani 1 1 d .
H22A H 0.7177 0.0613 0.6644 0.038 Uiso 1 1 calc R
C23 C 0.80350(15) 0.10698(14) 0.75037(10) 0.0346(5) Uani 1 1 d .
H23A H 0.8479 0.0636 0.7592 0.041 Uiso 1 1 calc R
H23B H 0.8418 0.1533 0.7634 0.041 Uiso 1 1 calc R
C24 C 0.73221(18) 0.09911(17) 0.79041(12) 0.0474(6) Uani 1 1 d .
H24A H 0.6992 0.0500 0.7811 0.057 Uiso 1 1 calc R
H24B H 0.7676 0.1005 0.8367 0.057 Uiso 1 1 calc R
C25 C 0.65756(19) 0.1626(2) 0.77500(13) 0.0573(7) Uani 1 1 d .
H25A H 0.6110 0.1549 0.7998 0.069 Uiso 1 1 calc R
H25B H 0.6899 0.2115 0.7881 0.069 Uiso 1 1 calc R
C26 C 0.60427(17) 0.16459(18) 0.70291(13) 0.0513(6) Uani 1 1 d .
H26A H 0.5583 0.2070 0.6941 0.062 Uiso 1 1 calc R
H26B H 0.5675 0.1174 0.6907 0.062 Uiso 1 1 calc R
C27 C 0.67374(15) 0.17369(15) 0.66163(11) 0.0387(5) Uani 1 1 d .
H27A H 0.7054 0.2234 0.6701 0.046 Uiso 1 1 calc R
H27B H 0.6374 0.1714 0.6155 0.046 Uiso 1 1 calc R
C28 C 0.76095(15) 0.12660(12) 0.54429(10) 0.0315(4) Uani 1 1 d .
H28A H 0.7183 0.1714 0.5410 0.038 Uiso 1 1 calc R
C29 C 0.69414(18) 0.05708(15) 0.52632(12) 0.0452(6) Uani 1 1 d .
H29A H 0.7334 0.0111 0.5294 0.054 Uiso 1 1 calc R
H29B H 0.6561 0.0523 0.5572 0.054 Uiso 1 1 calc R
C30 C 0.62562(19) 0.06416(16) 0.45730(12) 0.0493(6) Uani 1 1 d .
H30A H 0.5861 0.0181 0.4465 0.059 Uiso 1 1 calc R
H30B H 0.5820 0.1073 0.4554 0.059 Uiso 1 1 calc R
C31 C 0.68063(19) 0.07539(16) 0.40813(12) 0.0496(6) Uani 1 1 d .
H31A H 0.6350 0.0827 0.3650 0.060 Uiso 1 1 calc R
H31B H 0.7193 0.0300 0.4067 0.060 Uiso 1 1 calc R
C32 C 0.74650(18) 0.14411(16) 0.42578(11) 0.0445(6) Uani 1 1 d .
H32A H 0.7070 0.1900 0.4226 0.053 Uiso 1 1 calc R
H32B H 0.7842 0.1489 0.3947 0.053 Uiso 1 1 calc R
C33 C 0.81530(16) 0.13795(14) 0.49428(10) 0.0374(5) Uani 1 1 d .
H33A H 0.8594 0.0951 0.4962 0.045 Uiso 1 1 calc R
H33B H 0.8542 0.1844 0.5046 0.045 Uiso 1 1 calc R

loop_
_atom_site_aniso_label
_atom_site_aniso_U_11
_atom_site_aniso_U_22
_atom_site_aniso_U_33
_atom_site_aniso_U_23
_atom_site_aniso_U_13
_atom_site_aniso_U_12
Pd1 0.02628(10) 0.02509(10) 0.02396(10) -0.00091(5) 0.00933(6) -0.00022(5)
P2 0.0260(2) 0.0291(2) 0.0238(2) -0.00011(19) 0.00912(18) -0.00168(19)
C3 0.0330(10) 0.0284(10) 0.0286(10) -0.0012(8) 0.0107(8) -0.0011(8)
C4 0.0455(12) 0.0331(11) 0.0393(12) 0.0013(10) 0.0184(10) -0.0055(9)
C5 0.0665(15) 0.0271(11) 0.0413(13) 0.0029(10) 0.0198(12) -0.0036(10)
C6 0.0584(14) 0.0294(11) 0.0436(13) -0.0003(10) 0.0137(11) 0.0086(10)
C7 0.0398(11) 0.0340(11) 0.0373(11) -0.0034(10) 0.0113(9) 0.0045(9)
C8 0.0316(10) 0.0279(10) 0.0258(9) -0.0040(8) 0.0065(8) -0.0008(8)
C9 0.0257(9) 0.0318(10) 0.0264(10) -0.0009(8) 0.0071(7) -0.0001(8)
C10 0.0243(8) 0.0317(10) 0.0246(9) 0.0004(8) 0.0080(7) 0.0009(8)
C11 0.0343(10) 0.0317(10) 0.0318(11) 0.0003(9) 0.0122(9) -0.0022(9)
C12 0.0350(11) 0.0440(13) 0.0336(12) 0.0026(9) 0.0127(9) -0.0062(9)
C13 0.0364(11) 0.0496(13) 0.0334(11) -0.0040(10) 0.0192(9) -0.0013(10)
C14 0.0322(10) 0.0369(11) 0.0347(11) -0.0066(9) 0.0122(9) 0.0014(9)
N15 0.0625(14) 0.0488(13) 0.0475(13) 0.0055(10) 0.0324(11) -0.0095(10)
C16 0.114(3) 0.0447(16) 0.100(3) 0.0099(17) 0.076(2) -0.0094(17)
C17 0.0569(16) 0.0727(18) 0.0393(14) 0.0080(13) 0.0206(12) -0.0150(14)
O18 0.0351(8) 0.0412(9) 0.0364(9) -0.0068(7) 0.0136(7) 0.0051(6)
C19 0.0401(11) 0.0302(10) 0.0321(11) 0.0036(9) 0.0160(9) 0.0085(9)
O20 0.0446(8) 0.0290(7) 0.0303(7) 0.0013(6) 0.0118(6) 0.0068(6)
C21 0.0722(19) 0.0640(18) 0.0541(16) -0.0081(14) 0.0164(14) 0.0358(15)
C22 0.0275(9) 0.0395(11) 0.0299(10) 0.0006(9) 0.0115(8) -0.0042(8)
C23 0.0311(10) 0.0451(12) 0.0295(11) 0.0049(9) 0.0117(8) 0.0014(9)
C24 0.0451(13) 0.0680(17) 0.0341(12) 0.0040(12) 0.0193(10) -0.0059(12)
C25 0.0441(13) 0.091(2) 0.0440(14) -0.0024(15) 0.0246(11) 0.0086(14)
C26 0.0320(11) 0.0749(18) 0.0503(15) 0.0032(14) 0.0173(10) 0.0059(12)
C27 0.0278(10) 0.0531(14) 0.0362(11) 0.0028(11) 0.0110(9) 0.0040(9)
C28 0.0335(10) 0.0317(10) 0.0280(10) -0.0002(9) 0.0070(8) -0.0018(8)
C29 0.0493(13) 0.0453(13) 0.0356(12) 0.0014(11) 0.0036(10) -0.0149(11)
C30 0.0469(13) 0.0488(14) 0.0434(14) -0.0013(11) -0.0006(11) -0.0099(11)
C31 0.0553(14) 0.0532(15) 0.0327(12) -0.0038(11) 0.0002(10) 0.0053(12)
C32 0.0459(13) 0.0571(15) 0.0295(11) 0.0059(11) 0.0093(10) 0.0032(11)
C33 0.0371(11) 0.0461(13) 0.0290(11) 0.0020(10) 0.0095(9) 0.0015(10)

loop_
_atom_type_symbol
_atom_type_description
_atom_type_scat_dispersion_real
_atom_type_scat_dispersion_imag
_atom_type_scat_source
C C 0.0181 0.0091 'International Tables Vol C Tables 4.2.6.8 and 6.1.1.4'
H H 0.0000 0.0000 'International Tables Vol C Tables 4.2.6.8 and 6.1.1.4'
N N 0.0311 0.0180 'International Tables Vol C Tables 4.2.6.8 and 6.1.1.4'
O O 0.0492 0.0322 'International Tables Vol C Tables 4.2.6.8 and 6.1.1.4'
P P 0.2955 0.4335 'International Tables Vol C Tables 4.2.6.8 and 6.1.1.4'
Pd Pd 0.1215 3.9337 'International Tables Vol C Tables 4.2.6.8 and 6.1.1.4'

loop_
_geom_angle_atom_site_label_1
_geom_angle_atom_site_label_2
_geom_angle_atom_site_label_3
_geom_angle
_geom_angle_site_symmetry_1
_geom_angle_site_symmetry_3
C10 Pd1 O20 90.92(7) . 2_756
C10 Pd1 O18 169.88(7) . .
O20 Pd1 O18 84.70(6) 2_756 .
C10 Pd1 P2 85.11(6) . .
O20 Pd1 P2 173.96(4) 2_756 .
O18 Pd1 P2 98.48(4) . .
C3 P2 C22 105.75(10) . .
C3 P2 C28 106.23(10) . .
C22 P2 C28 103.62(9) . .
C3 P2 Pd1 109.60(7) . .
C22 P2 Pd1 113.09(7) . .
C28 P2 Pd1 117.67(7) . .
C4 C3 C8 119.3(2) . .
C4 C3 P2 122.20(16) . .
C8 C3 P2 118.48(15) . .
C5 C4 C3 121.4(2) . .
C5 C4 H4A 119.3 . .
C3 C4 H4A 119.3 . .
C4 C5 C6 119.7(2) . .
C4 C5 H5A 120.1 . .
C6 C5 H5A 120.1 . .
C7 C6 C5 119.8(2) . .
C7 C6 H6A 120.1 . .
C5 C6 H6A 120.1 . .
C6 C7 C8 121.9(2) . .
C6 C7 H7A 119.0 . .
C8 C7 H7A 119.0 . .
C7 C8 C3 117.9(2) . .
C7 C8 C9 120.01(19) . .
C3 C8 C9 122.06(18) . .
C14 C9 C10 117.35(19) . .
C14 C9 C8 117.76(19) . .
C10 C9 C8 124.78(18) . .
C11 C10 C9 118.80(19) . .
C11 C10 Pd1 112.04(15) . .
C9 C10 Pd1 129.10(15) . .
C12 C11 C10 123.3(2) . .
C12 C11 H11A 118.3 . .
C10 C11 H11A 118.3 . .
N15 C12 C11 121.6(2) . .
N15 C12 C13 121.2(2) . .
C11 C12 C13 117.1(2) . .
C14 C13 C12 120.1(2) . .
C14 C13 H13A 120.0 . .
C12 C13 H13A 120.0 . .
C13 C14 C9 123.3(2) . .
C13 C14 H14A 118.4 . .
C9 C14 H14A 118.4 . .
C12 N15 C17 120.1(2) . .
C12 N15 C16 119.6(2) . .
C17 N15 C16 114.1(2) . .
N15 C16 H16A 109.5 . .
N15 C16 H16B 109.5 . .
H16A C16 H16B 109.5 . .
N15 C16 H16C 109.5 . .
H16A C16 H16C 109.5 . .
H16B C16 H16C 109.5 . .
N15 C17 H17A 109.5 . .
N15 C17 H17B 109.5 . .
H17A C17 H17B 109.5 . .
N15 C17 H17C 109.5 . .
H17A C17 H17C 109.5 . .
H17B C17 H17C 109.5 . .
C19 O18 Pd1 128.93(14) . .
O18 C19 O20 127.42(19) . .
O18 C19 C21 116.5(2) . .
O20 C19 C21 116.0(2) . .
C19 O20 Pd1 129.68(14) . 2_756
C19 C21 H21A 109.5 . .
C19 C21 H21B 109.5 . .
H21A C21 H21B 109.5 . .
C19 C21 H21C 109.5 . .
H21A C21 H21C 109.5 . .
H21B C21 H21C 109.5 . .
C23 C22 C27 111.35(18) . .
C23 C22 P2 110.64(13) . .
C27 C22 P2 111.17(15) . .
C23 C22 H22A 107.8 . .
C27 C22 H22A 107.8 . .
P2 C22 H22A 107.8 . .
C24 C23 C22 111.53(17) . .
C24 C23 H23A 109.3 . .
C22 C23 H23A 109.3 . .
C24 C23 H23B 109.3 . .
C22 C23 H23B 109.3 . .
H23A C23 H23B 108.0 . .
C25 C24 C23 111.2(2) . .
C25 C24 H24A 109.4 . .
C23 C24 H24A 109.4 . .
C25 C24 H24B 109.4 . .
C23 C24 H24B 109.4 . .
H24A C24 H24B 108.0 . .
C26 C25 C24 110.9(2) . .
C26 C25 H25A 109.5 . .
C24 C25 H25A 109.5 . .
C26 C25 H25B 109.5 . .
C24 C25 H25B 109.5 . .
H25A C25 H25B 108.0 . .
C25 C26 C27 111.8(2) . .
C25 C26 H26A 109.3 . .
C27 C26 H26A 109.3 . .
C25 C26 H26B 109.3 . .
C27 C26 H26B 109.3 . .
H26A C26 H26B 107.9 . .
C26 C27 C22 110.7(2) . .
C26 C27 H27A 109.5 . .
C22 C27 H27A 109.5 . .
C26 C27 H27B 109.5 . .
C22 C27 H27B 109.5 . .
H27A C27 H27B 108.1 . .
C33 C28 C29 110.01(19) . .
C33 C28 P2 114.83(14) . .
C29 C28 P2 112.15(15) . .
C33 C28 H28A 106.4 . .
C29 C28 H28A 106.4 . .
P2 C28 H28A 106.4 . .
C30 C29 C28 111.2(2) . .
C30 C29 H29A 109.4 . .
C28 C29 H29A 109.4 . .
C30 C29 H29B 109.4 . .
C28 C29 H29B 109.4 . .
H29A C29 H29B 108.0 . .
C31 C30 C29 111.5(2) . .
C31 C30 H30A 109.3 . .
C29 C30 H30A 109.3 . .
C31 C30 H30B 109.3 . .
C29 C30 H30B 109.3 . .
H30A C30 H30B 108.0 . .
C30 C31 C32 110.4(2) . .
C30 C31 H31A 109.6 . .
C32 C31 H31A 109.6 . .
C30 C31 H31B 109.6 . .
C32 C31 H31B 109.6 . .
H31A C31 H31B 108.1 . .
C31 C32 C33 111.8(2) . .
C31 C32 H32A 109.2 . .
C33 C32 H32A 109.2 . .
C31 C32 H32B 109.2 . .
C33 C32 H32B 109.2 . .
H32A C32 H32B 107.9 . .
C28 C33 C32 111.61(19) . .
C28 C33 H33A 109.3 . .
C32 C33 H33A 109.3 . .
C28 C33 H33B 109.3 . .
C32 C33 H33B 109.3 . .
H33A C33 H33B 108.0 . .

loop_
_geom_bond_atom_site_label_1
_geom_bond_atom_site_label_2
_geom_bond_distance
_geom_bond_site_symmetry_2
Pd1 C10 2.001(2) .
Pd1 O20 2.1203(14) 2_756
Pd1 O18 2.1406(15) .
Pd1 P2 2.2102(5) .
P2 C3 1.820(2) .
P2 C22 1.849(2) .
P2 C28 1.865(2) .
C3 C4 1.393(3) .
C3 C8 1.414(3) .
C4 C5 1.379(3) .
C4 H4A 0.9400 .
C5 C6 1.380(4) .
C5 H5A 0.9400 .
C6 C7 1.380(3) .
C6 H6A 0.9400 .
C7 C8 1.396(3) .
C7 H7A 0.9400 .
C8 C9 1.484(3) .
C9 C14 1.404(3) .
C9 C10 1.407(3) .
C10 C11 1.398(3) .
C11 C12 1.398(3) .
C11 H11A 0.9400 .
C12 N15 1.392(3) .
C12 C13 1.399(3) .
C13 C14 1.373(3) .
C13 H13A 0.9400 .
C14 H14A 0.9400 .
N15 C17 1.434(4) .
N15 C16 1.439(4) .
C16 H16A 0.9700 .
C16 H16B 0.9700 .
C16 H16C 0.9700 .
C17 H17A 0.9700 .
C17 H17B 0.9700 .
C17 H17C 0.9700 .
O18 C19 1.246(3) .
C19 O20 1.250(3) .
C19 C21 1.508(3) .
O20 Pd1 2.1203(14) 2_756
C21 H21A 0.9700 .
C21 H21B 0.9700 .
C21 H21C 0.9700 .
C22 C23 1.538(3) .
C22 C27 1.543(3) .
C22 H22A 0.9900 .
C23 C24 1.527(3) .
C23 H23A 0.9800 .
C23 H23B 0.9800 .
C24 C25 1.522(4) .
C24 H24A 0.9800 .
C24 H24B 0.9800 .
C25 C26 1.520(4) .
C25 H25A 0.9800 .
C25 H25B 0.9800 .
C26 C27 1.528(3) .
C26 H26A 0.9800 .
C26 H26B 0.9800 .
C27 H27A 0.9800 .
C27 H27B 0.9800 .
C28 C33 1.517(3) .
C28 C29 1.537(3) .
C28 H28A 0.9900 .
C29 C30 1.534(3) .
C29 H29A 0.9800 .
C29 H29B 0.9800 .
C30 C31 1.508(4) .
C30 H30A 0.9800 .
C30 H30B 0.9800 .
C31 C32 1.518(4) .
C31 H31A 0.9800 .
C31 H31B 0.9800 .
C32 C33 1.525(3) .
C32 H32A 0.9800 .
C32 H32B 0.9800 .
C33 H33A 0.9800 .
C33 H33B 0.9800 .

loop_
_geom_torsion_atom_site_label_1
_geom_torsion_atom_site_label_2
_geom_torsion_atom_site_label_3
_geom_torsion_atom_site_label_4
_geom_torsion
_geom_torsion_site_symmetry_1
_geom_torsion_site_symmetry_4
C10 Pd1 P2 C3 51.54(9) . .
O20 Pd1 P2 C3 100.6(4) 2_756 .
O18 Pd1 P2 C3 -137.99(8) . .
C10 Pd1 P2 C22 169.26(9) . .
O20 Pd1 P2 C22 -141.7(4) 2_756 .
O18 Pd1 P2 C22 -20.27(9) . .
C10 Pd1 P2 C28 -69.91(10) . .
O20 Pd1 P2 C28 -20.9(4) 2_756 .
O18 Pd1 P2 C28 100.57(9) . .
C22 P2 C3 C4 14.8(2) . .
C28 P2 C3 C4 -94.86(19) . .
Pd1 P2 C3 C4 137.03(17) . .
C22 P2 C3 C8 -163.56(16) . .
C28 P2 C3 C8 86.76(17) . .
Pd1 P2 C3 C8 -41.35(17) . .
C8 C3 C4 C5 1.4(3) . .
P2 C3 C4 C5 -176.97(18) . .
C3 C4 C5 C6 0.2(4) . .
C4 C5 C6 C7 -0.8(4) . .
C5 C6 C7 C8 -0.3(4) . .
C6 C7 C8 C3 1.9(3) . .
C6 C7 C8 C9 -176.0(2) . .
C4 C3 C8 C7 -2.4(3) . .
P2 C3 C8 C7 176.06(15) . .
C4 C3 C8 C9 175.44(19) . .
P2 C3 C8 C9 -6.1(3) . .
C7 C8 C9 C14 35.2(3) . .
C3 C8 C9 C14 -142.6(2) . .
C7 C8 C9 C10 -148.7(2) . .
C3 C8 C9 C10 33.5(3) . .
C14 C9 C10 C11 -1.4(3) . .
C8 C9 C10 C11 -177.53(18) . .
C14 C9 C10 Pd1 175.64(14) . .
C8 C9 C10 Pd1 -0.5(3) . .
O20 Pd1 C10 C11 -36.70(15) 2_756 .
O18 Pd1 C10 C11 27.4(5) . .
P2 Pd1 C10 C11 138.74(14) . .
O20 Pd1 C10 C9 146.07(18) 2_756 .
O18 Pd1 C10 C9 -149.8(3) . .
P2 Pd1 C10 C9 -38.49(17) . .
C9 C10 C11 C12 1.0(3) . .
Pd1 C10 C11 C12 -176.58(17) . .
C10 C11 C12 N15 -177.9(2) . .
C10 C11 C12 C13 0.7(3) . .
N15 C12 C13 C14 176.8(2) . .
C11 C12 C13 C14 -1.8(3) . .
C12 C13 C14 C9 1.4(3) . .
C10 C9 C14 C13 0.3(3) . .
C8 C9 C14 C13 176.7(2) . .
C11 C12 N15 C17 -154.8(2) . .
C13 C12 N15 C17 26.7(4) . .
C11 C12 N15 C16 -4.2(4) . .
C13 C12 N15 C16 177.3(3) . .
C10 Pd1 O18 C19 -102.2(4) . .
O20 Pd1 O18 C19 -37.60(18) 2_756 .
P2 Pd1 O18 C19 147.57(18) . .
Pd1 O18 C19 O20 -27.2(3) . .
Pd1 O18 C19 C21 154.0(2) . .
O18 C19 O20 Pd1 -18.2(3) . 2_756
C21 C19 O20 Pd1 160.59(19) . 2_756
C3 P2 C22 C23 68.92(17) . .
C28 P2 C22 C23 -179.55(15) . .
Pd1 P2 C22 C23 -51.03(17) . .
C3 P2 C22 C27 -166.81(15) . .
C28 P2 C22 C27 -55.28(17) . .
Pd1 P2 C22 C27 73.24(15) . .
C27 C22 C23 C24 54.1(3) . .
P2 C22 C23 C24 178.23(17) . .
C22 C23 C24 C25 -55.3(3) . .
C23 C24 C25 C26 56.5(3) . .
C24 C25 C26 C27 -57.1(3) . .
C25 C26 C27 C22 55.6(3) . .
C23 C22 C27 C26 -53.8(3) . .
P2 C22 C27 C26 -177.67(17) . .
C3 P2 C28 C33 -69.67(18) . .
C22 P2 C28 C33 179.14(16) . .
Pd1 P2 C28 C33 53.50(18) . .
C3 P2 C28 C29 56.88(19) . .
C22 P2 C28 C29 -54.31(19) . .
Pd1 P2 C28 C29 -179.95(14) . .
C33 C28 C29 C30 -55.2(3) . .
P2 C28 C29 C30 175.68(18) . .
C28 C29 C30 C31 56.4(3) . .
C29 C30 C31 C32 -56.0(3) . .
C30 C31 C32 C33 55.9(3) . .
C29 C28 C33 C32 55.1(3) . .
P2 C28 C33 C32 -177.23(17) . .
C31 C32 C33 C28 -56.2(3) . .
